data_7001984
loop_
_publ_author_name
'Binobaid, Abeer'
'Iglesias, Manuel'
'Beetstra, Dirk J.'
'Kariuki, Benson'
'Dervisi, Athanasia'
'Fallis, Ian A.'
'Cavell, Kingsley J.'

_publ_section_title
;
 Expanded ring and functionalised expanded ring N-heterocyclic carbenes
 as ligands in catalysis
;
_journal_issue 35
_journal_name_full 'Dalton Transactions'
_journal_page_first 7099
_journal_paper_doi 10.1039/b909834h
_journal_year 2009
_chemical_formula_moiety 'C18 H21 Br N2 O2, Br1, H2O'
_chemical_formula_sum 'C18 H23 Br N2 O3'
_chemical_formula_weight 395.29
_chemical_name_systematic
;
?
;
_space_group_IT_number 2
_symmetry_cell_setting triclinic
_symmetry_space_group_name_Hall '-P 1'
_symmetry_space_group_name_H-M 'P -1'
_atom_sites_solution_hydrogens geom
_atom_sites_solution_primary direct
_atom_sites_solution_secondary difmap
_audit_creation_method SHELXL-97
_cell_angle_alpha 71.6920(10)
_cell_angle_beta 82.8260(10)
_cell_angle_gamma 74.2070(10)
_cell_formula_units_Z 2
_cell_length_a 7.50160(10)
_cell_length_b 10.2088(2)
_cell_length_c 13.3104(3)
_cell_measurement_reflns_used 4724
_cell_measurement_temperature 150(2)
_cell_measurement_theta_max 30.24
_cell_measurement_theta_min 3.06
_cell_volume 930.35(3)
_computing_cell_refinement DENZO/SCALEPACK
_computing_data_collection 'cOLLECT,Nonius BV, 1997-2001'
_computing_data_reduction DENZO/SCALEPACK
_computing_structure_refinement SHELXL-97
_computing_structure_solution SHELXs-97
_diffrn_ambient_temperature 150(2)
_diffrn_measured_fraction_theta_full 0.977
_diffrn_measured_fraction_theta_max 0.977
_diffrn_measurement_device_type 'Nonius KappaCCD'
_diffrn_measurement_method 'CCD scans'
_diffrn_radiation_monochromator graphite
_diffrn_radiation_source 'fine-focus sealed tube'
_diffrn_radiation_type MoK\a
_diffrn_radiation_wavelength 0.71073
_diffrn_reflns_av_R_equivalents 0.1078
_diffrn_reflns_av_sigmaI/netI 0.0734
_diffrn_reflns_limit_h_max 9
_diffrn_reflns_limit_h_min -10
_diffrn_reflns_limit_k_max 14
_diffrn_reflns_limit_k_min -14
_diffrn_reflns_limit_l_max 18
_diffrn_reflns_limit_l_min -18
_diffrn_reflns_number 16175
_diffrn_reflns_theta_full 30.24
_diffrn_reflns_theta_max 30.24
_diffrn_reflns_theta_min 3.06
_exptl_absorpt_coefficient_mu 2.227
_exptl_absorpt_correction_T_max 0.7760
_exptl_absorpt_correction_T_min 0.5095
_exptl_absorpt_correction_type empirical
_exptl_absorpt_process_details Denzo
_exptl_crystal_colour colourless
_exptl_crystal_density_diffrn 1.411
_exptl_crystal_density_method 'not measured'
_exptl_crystal_description plate
_exptl_crystal_F_000 408
_exptl_crystal_size_max 0.35
_exptl_crystal_size_mid 0.20
_exptl_crystal_size_min 0.12
_refine_diff_density_max 0.565
_refine_diff_density_min -0.760
_refine_diff_density_rms 0.079
_refine_ls_extinction_method none
_refine_ls_goodness_of_fit_ref 1.055
_refine_ls_hydrogen_treatment constr
_refine_ls_matrix_type full
_refine_ls_number_parameters 227
_refine_ls_number_reflns 5426
_refine_ls_number_restraints 0
_refine_ls_restrained_S_all 1.055
_refine_ls_R_factor_all 0.0472
_refine_ls_R_factor_gt 0.0388
_refine_ls_shift/su_max 0.001
_refine_ls_shift/su_mean 0.000
_refine_ls_structure_factor_coef Fsqd
_refine_ls_weighting_details 'calc w=1/[\s^2^(Fo^2^)+(0.0268P)^2^+0.4315P] where P=(Fo^2^+2Fc^2^)/3'
_refine_ls_weighting_scheme calc
_refine_ls_wR_factor_gt 0.1004
_refine_ls_wR_factor_ref 0.1052
_reflns_number_gt 4724
_reflns_number_total 5426
_reflns_threshold_expression >2sigma(I)
_cod_data_source_file b909834h.txt
_cod_data_source_block kjc0727
_cod_depositor_comments
;
The following automatic conversions were performed:
'_symmetry_cell_setting' value 'Triclinic' changed to 'triclinic'
according to '/home/saulius/struct/CIF-dictionaries/cif_core.dic'
dictionary named 'cif_core.dic' version 2.4.1 from 2010-06-29.

Automatic conversion script
Id: cif_fix_enum 1527 2010-12-29 10:47:43Z saulius 
;
_cod_original_sg_symbol_H-M P-1
_cod_database_code 7001984

loop_
_symmetry_equiv_pos_as_xyz
'x, y, z'
'-x, -y, -z'

loop_
_atom_site_label
_atom_site_type_symbol
_atom_site_fract_x
_atom_site_fract_y
_atom_site_fract_z
_atom_site_U_iso_or_equiv
_atom_site_adp_type
_atom_site_occupancy
_atom_site_symmetry_multiplicity
_atom_site_calc_flag
_atom_site_refinement_flags
_atom_site_disorder_assembly
_atom_site_disorder_group
C1 C 0.0879(2) 0.16339(19) 0.75658(14) 0.0203(3) Uani 1 1 d . . .
H1 H 0.0125 0.1741 0.8177 0.024 Uiso 1 1 calc R . .
C2 C 0.3439(3) 0.0241(2) 0.67473(15) 0.0268(4) Uani 1 1 d . . .
H2A H 0.2909 -0.0327 0.6438 0.032 Uiso 1 1 calc R . .
H2B H 0.4713 -0.0301 0.6958 0.032 Uiso 1 1 calc R . .
C3 C 0.3487(3) 0.1658(3) 0.59367(17) 0.0357(5) Uani 1 1 d . . .
H3A H 0.4171 0.1491 0.5284 0.043 Uiso 1 1 calc R . .
H3B H 0.4154 0.2171 0.6220 0.043 Uiso 1 1 calc R . .
C4 C 0.1534(3) 0.2569(2) 0.56693(15) 0.0306(4) Uani 1 1 d . . .
H4A H 0.1583 0.3544 0.5234 0.037 Uiso 1 1 calc R . .
H4B H 0.0944 0.2156 0.5259 0.037 Uiso 1 1 calc R . .
C5 C 0.2608(2) -0.0511(2) 0.87043(14) 0.0213(3) Uani 1 1 d . . .
C6 C 0.2628(2) -0.0061(2) 0.95934(14) 0.0230(4) Uani 1 1 d . . .
C7 C 0.2984(3) -0.1077(2) 1.05799(16) 0.0293(4) Uani 1 1 d . . .
H7 H 0.2999 -0.0785 1.1190 0.035 Uiso 1 1 calc R . .
C8 C 0.3316(3) -0.2515(2) 1.06665(17) 0.0339(5) Uani 1 1 d . . .
H8 H 0.3560 -0.3203 1.1338 0.041 Uiso 1 1 calc R . .
C9 C 0.3295(3) -0.2959(2) 0.97861(18) 0.0333(5) Uani 1 1 d . . .
H9 H 0.3521 -0.3944 0.9855 0.040 Uiso 1 1 calc R . .
C10 C 0.2941(3) -0.1953(2) 0.88005(17) 0.0274(4) Uani 1 1 d . . .
H10 H 0.2926 -0.2251 0.8194 0.033 Uiso 1 1 calc R . .
C11 C 0.2203(3) 0.1877(2) 1.03154(17) 0.0313(4) Uani 1 1 d . . .
H11A H 0.1198 0.1588 1.0807 0.047 Uiso 1 1 calc R . .
H11B H 0.1956 0.2918 1.0080 0.047 Uiso 1 1 calc R . .
H11C H 0.3380 0.1474 1.0674 0.047 Uiso 1 1 calc R . .
C12 C -0.1105(2) 0.38132(19) 0.66698(13) 0.0195(3) Uani 1 1 d . . .
C13 C -0.0901(3) 0.4833(2) 0.71093(14) 0.0230(4) Uani 1 1 d . . .
C14 C -0.2395(3) 0.5998(2) 0.71254(16) 0.0281(4) Uani 1 1 d . . .
H14 H -0.2278 0.6708 0.7417 0.034 Uiso 1 1 calc R . .
C15 C -0.4053(3) 0.6103(2) 0.67099(15) 0.0285(4) Uani 1 1 d . . .
H15 H -0.5072 0.6890 0.6723 0.034 Uiso 1 1 calc R . .
C16 C -0.4254(3) 0.5089(2) 0.62774(16) 0.0288(4) Uani 1 1 d . . .
H16 H -0.5403 0.5179 0.6000 0.035 Uiso 1 1 calc R . .
C17 C -0.2767(3) 0.3933(2) 0.62489(15) 0.0255(4) Uani 1 1 d . . .
H17 H -0.2887 0.3236 0.5946 0.031 Uiso 1 1 calc R . .
C18 C 0.1050(4) 0.5561(3) 0.8000(2) 0.0403(5) Uani 1 1 d . . .
H18A H 0.0877 0.6511 0.7489 0.061 Uiso 1 1 calc R . .
H18B H 0.2306 0.5249 0.8263 0.061 Uiso 1 1 calc R . .
H18C H 0.0142 0.5592 0.8594 0.061 Uiso 1 1 calc R . .
N1 N 0.2288(2) 0.05066(16) 0.76833(12) 0.0203(3) Uani 1 1 d . . .
N2 N 0.0444(2) 0.26191(16) 0.66644(12) 0.0198(3) Uani 1 1 d . . .
O1 O 0.2314(2) 0.13657(15) 0.94172(11) 0.0280(3) Uani 1 1 d . . .
O2 O 0.0798(2) 0.45867(17) 0.74972(13) 0.0328(3) Uani 1 1 d . . .
O3 O -0.2029(3) 0.1897(2) 0.44292(16) 0.0465(5) Uani 1 1 d . . .
Br1 Br -0.15590(3) -0.03311(2) 0.686300(16) 0.03190(8) Uani 1 1 d . . .
H2O H -0.197(4) 0.135(3) 0.498(2) 0.041(8) Uiso 1 1 d . . .
H1O H -0.104(5) 0.153(4) 0.412(3) 0.053(9) Uiso 1 1 d . . .

loop_
_atom_site_aniso_label
_atom_site_aniso_U_11
_atom_site_aniso_U_22
_atom_site_aniso_U_33
_atom_site_aniso_U_23
_atom_site_aniso_U_13
_atom_site_aniso_U_12
C1 0.0181(7) 0.0201(8) 0.0221(8) -0.0070(7) 0.0002(6) -0.0035(6)
C2 0.0235(9) 0.0282(10) 0.0244(9) -0.0092(8) 0.0024(7) 0.0004(7)
C3 0.0249(9) 0.0373(12) 0.0311(10) -0.0006(9) 0.0081(8) -0.0002(8)
C4 0.0277(9) 0.0346(11) 0.0204(8) -0.0048(8) 0.0039(7) 0.0011(8)
C5 0.0164(7) 0.0211(8) 0.0235(8) -0.0039(7) -0.0006(6) -0.0031(6)
C6 0.0199(8) 0.0230(8) 0.0228(8) -0.0044(7) 0.0004(6) -0.0033(7)
C7 0.0252(9) 0.0327(10) 0.0231(9) -0.0018(8) 0.0018(7) -0.0045(8)
C8 0.0273(10) 0.0297(10) 0.0316(10) 0.0052(9) 0.0011(8) -0.0032(8)
C9 0.0294(10) 0.0203(9) 0.0420(12) -0.0008(9) -0.0005(9) -0.0031(8)
C10 0.0248(9) 0.0232(9) 0.0324(10) -0.0080(8) -0.0003(8) -0.0039(7)
C11 0.0330(10) 0.0340(11) 0.0283(9) -0.0137(9) 0.0004(8) -0.0058(8)
C12 0.0210(8) 0.0168(7) 0.0183(7) -0.0044(6) -0.0004(6) -0.0019(6)
C13 0.0260(9) 0.0200(8) 0.0224(8) -0.0057(7) -0.0028(7) -0.0047(7)
C14 0.0364(10) 0.0203(9) 0.0258(9) -0.0082(7) -0.0009(8) -0.0029(8)
C15 0.0296(10) 0.0241(9) 0.0236(8) -0.0054(7) 0.0016(7) 0.0036(7)
C16 0.0224(9) 0.0320(10) 0.0293(9) -0.0094(8) -0.0043(7) -0.0005(8)
C17 0.0244(9) 0.0257(9) 0.0270(9) -0.0102(8) -0.0040(7) -0.0030(7)
C18 0.0503(13) 0.0310(11) 0.0482(13) -0.0159(10) -0.0154(11) -0.0128(10)
N1 0.0189(7) 0.0186(7) 0.0212(7) -0.0051(6) -0.0005(5) -0.0018(5)
N2 0.0201(7) 0.0183(7) 0.0196(7) -0.0056(6) 0.0003(5) -0.0028(5)
O1 0.0377(8) 0.0229(7) 0.0232(6) -0.0064(5) -0.0044(6) -0.0063(6)
O2 0.0313(7) 0.0282(7) 0.0453(8) -0.0164(7) -0.0117(7) -0.0066(6)
O3 0.0472(11) 0.0454(11) 0.0368(9) -0.0130(9) -0.0061(8) 0.0080(8)
Br1 0.03142(12) 0.03147(12) 0.03309(12) -0.00874(9) 0.00106(8) -0.01016(8)

loop_
_atom_type_symbol
_atom_type_description
_atom_type_scat_dispersion_real
_atom_type_scat_dispersion_imag
_atom_type_scat_source
C C 0.0033 0.0016 'International Tables Vol C Tables 4.2.6.8 and 6.1.1.4'
H H 0.0000 0.0000 'International Tables Vol C Tables 4.2.6.8 and 6.1.1.4'
N N 0.0061 0.0033 'International Tables Vol C Tables 4.2.6.8 and 6.1.1.4'
O O 0.0106 0.0060 'International Tables Vol C Tables 4.2.6.8 and 6.1.1.4'
Br Br -0.2901 2.4595 'International Tables Vol C Tables 4.2.6.8 and 6.1.1.4'

loop_
_geom_angle_atom_site_label_1
_geom_angle_atom_site_label_2
_geom_angle_atom_site_label_3
_geom_angle
_geom_angle_site_symmetry_1
_geom_angle_site_symmetry_3
_geom_angle_publ_flag
N2 C1 N1 124.64(16) . . ?
N1 C2 C3 108.87(17) . . ?
C2 C3 C4 111.01(17) . . ?
N2 C4 C3 108.76(16) . . ?
C10 C5 C6 120.46(17) . . ?
C10 C5 N1 119.26(18) . . ?
C6 C5 N1 120.27(17) . . ?
O1 C6 C7 124.63(19) . . ?
O1 C6 C5 116.10(16) . . ?
C7 C6 C5 119.27(19) . . ?
C8 C7 C6 119.8(2) . . ?
C9 C8 C7 120.89(19) . . ?
C8 C9 C10 119.7(2) . . ?
C5 C10 C9 119.9(2) . . ?
C17 C12 C13 121.14(17) . . ?
C17 C12 N2 120.27(17) . . ?
C13 C12 N2 118.59(16) . . ?
O2 C13 C12 115.25(16) . . ?
O2 C13 C14 125.39(19) . . ?
C12 C13 C14 119.37(17) . . ?
C15 C14 C13 119.0(2) . . ?
C16 C15 C14 121.53(18) . . ?
C15 C16 C17 119.77(19) . . ?
C12 C17 C16 119.16(19) . . ?
C1 N1 C5 119.62(15) . . ?
C1 N1 C2 119.91(15) . . ?
C5 N1 C2 120.30(15) . . ?
C1 N2 C12 118.08(15) . . ?
C1 N2 C4 122.23(16) . . ?
C12 N2 C4 119.63(15) . . ?
C6 O1 C11 117.84(16) . . ?
C13 O2 C18 117.47(18) . . ?

loop_
_geom_bond_atom_site_label_1
_geom_bond_atom_site_label_2
_geom_bond_distance
_geom_bond_site_symmetry_2
_geom_bond_publ_flag
C1 N2 1.311(2) . ?
C1 N1 1.316(2) . ?
C2 N1 1.479(2) . ?
C2 C3 1.515(3) . ?
C3 C4 1.523(3) . ?
C4 N2 1.475(2) . ?
C5 C10 1.392(3) . ?
C5 C6 1.400(3) . ?
C5 N1 1.429(2) . ?
C6 O1 1.358(2) . ?
C6 C7 1.397(3) . ?
C7 C8 1.391(3) . ?
C8 C9 1.386(4) . ?
C9 C10 1.392(3) . ?
C11 O1 1.432(3) . ?
C12 C17 1.390(3) . ?
C12 C13 1.393(3) . ?
C12 N2 1.438(2) . ?
C13 O2 1.365(2) . ?
C13 C14 1.398(3) . ?
C14 C15 1.388(3) . ?
C15 C16 1.381(3) . ?
C16 C17 1.392(3) . ?
C18 O2 1.423(3) . ?

loop_
_cod_related_entry_id
_cod_related_entry_database
_cod_related_entry_code
1 ChemSpider 30652613
